data_1563709
loop_
_publ_author_name
'Hu, Yun-Wei'
'Liu, Ying'
'Guo, Er-Yan'
'Wang, Yu-Ying'
'Xu, Wan-Qi'
'Gao, Yan'
'Jiang, Xue-Yang'
'Feng, Feng'
'Xu, Jian'
'Liu, Wen-Yuan'

_publ_section_title
;
 Naphtho-\g-pyrone Dimers from an Endozoic <i>Aspergillus niger</i> and
 the Effects of Coisolated Monomers in Combination with Cisplatin on a
 Cisplatin-Resistant A549 Cell Line.
;
_journal_name_full 'Journal of natural products'
_journal_paper_doi 10.1021/acs.jnatprod.0c01262
_journal_year 2021
_chemical_formula_moiety 'C20 H12 O8, 2(H2 O)'
_chemical_formula_sum 'C20 H16 O10'
_chemical_formula_weight 416.33
_space_group_crystal_system triclinic
_space_group_IT_number 2
_space_group_name_Hall '-P 1'
_space_group_name_H-M_alt 'P -1'
_atom_sites_solution_hydrogens mixed
_atom_sites_solution_primary dual
_audit_creation_date 2019-10-31
_audit_creation_method
;
Olex2 1.2
(compiled 2018.05.29 svn.r3508 for OlexSys, GUI svn.r5506)
;
_cell_angle_alpha 101.320(15)
_cell_angle_beta 93.023(16)
_cell_angle_gamma 99.194(15)
_cell_formula_units_Z 2
_cell_length_a 7.160(3)
_cell_length_b 9.102(4)
_cell_length_c 13.073(6)
_cell_measurement_reflns_used 1141
_cell_measurement_temperature 150
_cell_measurement_theta_max 23.733
_cell_measurement_theta_min 2.317
_cell_volume 821.5(6)
_computing_cell_refinement 'SAINT V8.38A (?, 2016)'
_computing_data_reduction 'SAINT V8.38A (?, 2016)'
_computing_molecular_graphics 'Olex2 (Dolomanov et al., 2009)'
_computing_publication_material 'Olex2 (Dolomanov et al., 2009)'
_computing_structure_refinement 'ShelXL (Sheldrick, 2015)'
_computing_structure_solution 'ShelXT (Sheldrick, 2015)'
_diffrn_ambient_temperature 150.0
_diffrn_measured_fraction_theta_full 0.981
_diffrn_measured_fraction_theta_max 0.981
_diffrn_measurement_device_type 'D8 VENTURE'
_diffrn_measurement_method '\f and \w scans'
_diffrn_radiation_type MoK\a
_diffrn_radiation_wavelength 0.71073
_diffrn_reflns_av_R_equivalents 0.0918
_diffrn_reflns_av_unetI/netI 0.1366
_diffrn_reflns_Laue_measured_fraction_full 0.981
_diffrn_reflns_Laue_measured_fraction_max 0.981
_diffrn_reflns_limit_h_max 8
_diffrn_reflns_limit_h_min -8
_diffrn_reflns_limit_k_max 9
_diffrn_reflns_limit_k_min -10
_diffrn_reflns_limit_l_max 15
_diffrn_reflns_limit_l_min -15
_diffrn_reflns_number 7396
_diffrn_reflns_point_group_measured_fraction_full 0.981
_diffrn_reflns_point_group_measured_fraction_max 0.981
_diffrn_reflns_theta_full 25.055
_diffrn_reflns_theta_max 25.055
_diffrn_reflns_theta_min 2.317
_diffrn_standards_number 0
_exptl_absorpt_coefficient_mu 0.138
_exptl_absorpt_correction_T_max 0.0912
_exptl_absorpt_correction_T_min 0.0656
_exptl_absorpt_correction_type multi-scan
_exptl_absorpt_process_details
'SADABS-2016/2 (Bruker,2016/2) was used for absorption correction. wR2(int) was 0.0762 before and 0.0578 after correction. The Ratio of minimum to maximum transmission is 0.7193. The \l/2 correction factor is Not present.'
_exptl_crystal_colour yellow
_exptl_crystal_colour_primary yellow
_exptl_crystal_density_diffrn 1.683
_exptl_crystal_description plate
_exptl_crystal_F_000 432
_exptl_crystal_size_max 0.05
_exptl_crystal_size_mid 0.03
_exptl_crystal_size_min 0.02
_refine_diff_density_max 0.696
_refine_diff_density_min -0.522
_refine_diff_density_rms 0.137
_refine_ls_extinction_method none
_refine_ls_goodness_of_fit_ref 0.852
_refine_ls_hydrogen_treatment constr
_refine_ls_matrix_type full
_refine_ls_number_parameters 283
_refine_ls_number_reflns 2857
_refine_ls_number_restraints 0
_refine_ls_restrained_S_all 0.852
_refine_ls_R_factor_all 0.1851
_refine_ls_R_factor_gt 0.1235
_refine_ls_shift/su_max 0.000
_refine_ls_shift/su_mean 0.000
_refine_ls_structure_factor_coef Fsqd
_refine_ls_weighting_details 'w=1/[\s^2^(Fo^2^)+(0.1412P)^2^+30.3850P] where P=(Fo^2^+2Fc^2^)/3'
_refine_ls_weighting_scheme calc
_refine_ls_wR_factor_gt 0.3286
_refine_ls_wR_factor_ref 0.3766
_reflns_Friedel_coverage 0.000
_reflns_number_gt 1715
_reflns_number_total 2857
_reflns_threshold_expression 'I > 2\s(I)'
_cod_data_source_file np0c01262_si_001.cif
_cod_data_source_block n_0m
_cod_database_code 1563709
_shelx_shelxl_version_number 2018/3
_shelx_space_group_comment
;
The symmetry employed for this shelxl refinement is uniquely defined
by the following loop, which should always be used as a source of
symmetry information in preference to the above space-group names.
They are only intended as comments.
;
_shelx_estimated_absorpt_t_max 0.997
_shelx_estimated_absorpt_t_min 0.993
_olex2_refinement_description
;
1. Twinned data refinement
 Scales: 0.872(4)
 0.128(4)
2. Fixed Uiso
 At 1.2 times of:
  All C(H) groups, All C(H,H) groups
 At 1.5 times of:
  All O(H) groups, All O(H,H) groups
3.a Free rotating group:
 O8(H8C,H8D), O10(H10A,H10B)
3.b Secondary CH2 refined with riding coordinates:
 C8(H8A,H8B)
3.c Aromatic/amide H refined with riding coordinates:
 C13(H13), C1(H1), C3(H3A), C17(H17), C19(H19)
3.d Idealised tetrahedral OH refined as rotating group:
 O5(H5), O7(H7), O3(H3), O9(H9), O2(H2)
;
_olex2_submission_special_instructions 'No special instructions were received'

loop_
_space_group_symop_operation_xyz
'x, y, z'
'-x, -y, -z'

loop_
_atom_site_label
_atom_site_type_symbol
_atom_site_fract_x
_atom_site_fract_y
_atom_site_fract_z
_atom_site_U_iso_or_equiv
_atom_site_adp_type
_atom_site_occupancy
_atom_site_site_symmetry_order
_atom_site_calc_flag
_atom_site_refinement_flags_posn
_atom_site_refinement_flags_adp
_atom_site_refinement_flags_occupancy
_atom_site_disorder_assembly
_atom_site_disorder_group
O4 O 0.5838(11) 0.1498(8) 0.6004(6) 0.0189(18) Uani 1 1 d . . . . .
O5 O 0.4249(11) 0.1674(9) 0.7492(6) 0.0200(18) Uani 1 1 d . . . . .
H5 H 0.337436 0.191713 0.714032 0.030 Uiso 1 1 calc GR . . . .
O6 O 0.6832(12) 0.3587(9) 0.3037(7) 0.0233(19) Uani 1 1 d . . . . .
O7 O 0.8080(13) 0.6385(9) 0.3214(7) 0.026(2) Uani 1 1 d . . . . .
H7 H 0.771058 0.548458 0.288631 0.039 Uiso 1 1 calc GR . . . .
O3 O 0.6448(12) 0.8293(9) 0.9946(7) 0.0232(19) Uani 1 1 d . . . . .
H3 H 0.601283 0.859955 0.943197 0.035 Uiso 1 1 calc GR . . . .
O1 O 0.8295(12) 0.1651(9) 0.9488(7) 0.026(2) Uani 1 1 d . . . . .
O9 O 1.0219(12) 0.9315(9) 0.6549(7) 0.026(2) Uani 1 1 d . . . . .
H9 H 1.035222 0.926387 0.718298 0.040 Uiso 1 1 calc GR . . . .
O2 O 0.8253(13) 0.4041(10) 1.0919(7) 0.027(2) Uani 1 1 d . . . . .
H2 H 0.833727 0.312808 1.068357 0.040 Uiso 1 1 calc GR . . . .
O8 O 0.5866(13) 0.1027(10) 0.1526(7) 0.030(2) Uani 1 1 d . . . . .
H8C H 0.605162 0.162686 0.214207 0.046 Uiso 1 1 d G . . . .
H8D H 0.598018 0.010927 0.158595 0.046 Uiso 1 1 d G . . . .
O10 O 1.0223(13) 0.9355(10) 0.8590(7) 0.031(2) Uani 1 1 d . . . . .
H10A H 1.123688 0.954280 0.902444 0.047 Uiso 1 1 d G . . . .
H10B H 0.935283 0.981934 0.888089 0.047 Uiso 1 1 d G . . . .
C14 C 0.6844(14) 0.3720(13) 0.4019(10) 0.018(2) Uani 1 1 d . . . . .
C18 C 0.9233(14) 0.7933(12) 0.5970(9) 0.014(2) Uani 1 1 d . . . . .
C12 C 0.6317(15) 0.2612(12) 0.5498(10) 0.018(3) Uani 1 1 d . . . . .
C9 C 0.6001(16) 0.2114(12) 0.7100(9) 0.018(2) Uani 1 1 d . . . . .
C13 C 0.6231(16) 0.2416(13) 0.4452(9) 0.019(2) Uani 1 1 d . . . . .
H13 H 0.578022 0.144555 0.401421 0.022 Uiso 1 1 calc R . . . .
C16 C 0.7628(15) 0.5390(13) 0.5792(9) 0.018(2) Uani 1 1 d . . . . .
C4 C 0.7734(15) 0.4688(14) 1.0116(10) 0.023(3) Uani 1 1 d . . . . .
C11 C 0.6851(16) 0.4059(13) 0.6231(10) 0.021(3) Uani 1 1 d . . . . .
C15 C 0.7528(16) 0.5202(13) 0.4697(10) 0.020(3) Uani 1 1 d . . . . .
C6 C 0.6935(15) 0.4680(12) 0.8302(9) 0.016(2) Uani 1 1 d . . . . .
C20 C 0.8169(16) 0.6426(13) 0.4245(9) 0.020(3) Uani 1 1 d . . . . .
C1 C 0.6585(16) 0.6152(12) 0.8566(10) 0.020(2) Uani 1 1 d . . . . .
H1 H 0.621741 0.666001 0.803893 0.023 Uiso 1 1 calc R . . . .
C5 C 0.7472(16) 0.3875(13) 0.9068(10) 0.020(3) Uani 1 1 d . . . . .
C8 C 0.7500(16) 0.1502(12) 0.7676(10) 0.020(3) Uani 1 1 d . . . . .
H8A H 0.709616 0.039667 0.762837 0.024 Uiso 1 1 calc R . . . .
H8B H 0.871314 0.165675 0.734930 0.024 Uiso 1 1 calc R . . . .
C10 C 0.6644(16) 0.3799(13) 0.7197(10) 0.022(3) Uani 1 1 d . . . . .
C3 C 0.7408(17) 0.6162(13) 1.0393(10) 0.025(3) Uani 1 1 d . . . . .
H3A H 0.760886 0.668255 1.110451 0.030 Uiso 1 1 calc R . . . .
C17 C 0.8520(16) 0.6789(13) 0.6440(10) 0.023(3) Uani 1 1 d . . . . .
H17 H 0.861620 0.692130 0.718078 0.028 Uiso 1 1 calc R . . . .
C19 C 0.9057(16) 0.7858(13) 0.4908(10) 0.024(3) Uani 1 1 d . . . . .
H19 H 0.950318 0.871649 0.461991 0.029 Uiso 1 1 calc R . . . .
C2 C 0.6784(17) 0.6884(14) 0.9628(10) 0.026(3) Uani 1 1 d . . . . .
C7 C 0.7779(16) 0.2321(14) 0.8814(10) 0.025(3) Uani 1 1 d . . . . .

loop_
_atom_site_aniso_label
_atom_site_aniso_U_11
_atom_site_aniso_U_22
_atom_site_aniso_U_33
_atom_site_aniso_U_23
_atom_site_aniso_U_13
_atom_site_aniso_U_12
O4 0.025(4) 0.012(4) 0.020(5) 0.002(3) 0.003(3) 0.005(3)
O5 0.018(4) 0.013(4) 0.030(5) 0.010(3) 0.004(3) -0.003(3)
O6 0.028(5) 0.017(4) 0.023(5) 0.003(4) 0.002(4) 0.001(3)
O7 0.032(5) 0.019(4) 0.028(5) 0.008(4) 0.006(4) 0.004(4)
O3 0.029(5) 0.016(4) 0.023(5) 0.000(4) 0.003(4) 0.004(3)
O1 0.032(5) 0.021(5) 0.026(5) 0.006(4) 0.002(4) 0.007(4)
O9 0.025(4) 0.020(4) 0.033(5) 0.003(4) 0.006(4) 0.000(3)
O2 0.035(5) 0.021(4) 0.026(5) 0.004(4) 0.001(4) 0.009(4)
O8 0.035(5) 0.018(4) 0.039(6) 0.004(4) 0.007(4) 0.006(4)
O10 0.032(5) 0.032(5) 0.033(5) 0.006(4) 0.005(4) 0.013(4)
C14 0.006(5) 0.020(6) 0.028(7) 0.004(5) 0.004(4) 0.007(4)
C18 0.011(5) 0.014(5) 0.017(6) 0.003(5) 0.001(4) 0.004(4)
C12 0.012(5) 0.006(5) 0.034(7) -0.001(5) 0.003(5) 0.005(4)
C9 0.025(6) 0.009(5) 0.022(6) 0.003(5) -0.005(5) 0.007(4)
C13 0.016(5) 0.017(6) 0.021(7) 0.005(5) 0.002(5) -0.001(4)
C16 0.017(6) 0.015(6) 0.025(7) 0.005(5) 0.001(5) 0.006(4)
C4 0.011(5) 0.027(7) 0.033(7) 0.013(6) 0.009(5) 0.002(5)
C11 0.015(6) 0.019(6) 0.031(7) 0.003(5) 0.007(5) 0.010(4)
C15 0.016(5) 0.023(6) 0.023(7) 0.007(5) 0.003(5) 0.008(5)
C6 0.013(5) 0.011(5) 0.025(6) 0.004(5) 0.005(5) 0.001(4)
C20 0.025(6) 0.020(6) 0.023(7) 0.011(5) 0.013(5) 0.013(5)
C1 0.022(6) 0.013(6) 0.026(7) 0.010(5) 0.003(5) 0.003(4)
C5 0.020(6) 0.019(6) 0.026(7) 0.016(5) 0.008(5) 0.005(5)
C8 0.019(6) 0.011(5) 0.032(7) 0.006(5) -0.002(5) 0.005(4)
C10 0.019(6) 0.012(6) 0.032(7) 0.002(5) 0.000(5) -0.001(4)
C3 0.029(7) 0.015(6) 0.023(7) -0.010(5) 0.005(5) -0.003(5)
C17 0.020(6) 0.024(6) 0.027(7) 0.005(5) 0.000(5) 0.009(5)
C19 0.019(6) 0.019(6) 0.037(8) 0.015(5) 0.005(5) 0.001(5)
C2 0.020(6) 0.030(7) 0.027(7) 0.008(6) 0.004(5) 0.003(5)
C7 0.019(6) 0.028(7) 0.028(7) 0.008(6) 0.000(5) 0.003(5)

loop_
_atom_type_symbol
_atom_type_description
_atom_type_scat_dispersion_real
_atom_type_scat_dispersion_imag
_atom_type_scat_source
C C 0.0033 0.0016 'International Tables Vol C Tables 4.2.6.8 and 6.1.1.4'
H H 0.0000 0.0000 'International Tables Vol C Tables 4.2.6.8 and 6.1.1.4'
O O 0.0106 0.0060 'International Tables Vol C Tables 4.2.6.8 and 6.1.1.4'

loop_
_geom_angle_atom_site_label_1
_geom_angle_atom_site_label_2
_geom_angle_atom_site_label_3
_geom_angle
_geom_angle_site_symmetry_1
_geom_angle_site_symmetry_3
_geom_angle_publ_flag
C12 O4 C9 109.2(8) . . ?
C9 O5 H5 109.5 . . ?
C20 O7 H7 109.5 . . ?
C2 O3 H3 109.5 . . ?
C18 O9 H9 109.5 . . ?
C4 O2 H2 109.5 . . ?
H8C O8 H8D 109.5 . . ?
H10A O10 H10B 109.5 . . ?
O6 C14 C13 120.0(10) . . ?
O6 C14 C15 119.2(10) . . ?
C13 C14 C15 120.8(11) . . ?
C17 C18 O9 121.4(10) . . ?
C17 C18 C19 124.4(11) . . ?
C19 C18 O9 114.2(10) . . ?
O4 C12 C13 123.9(10) . . ?
O4 C12 C11 110.6(10) . . ?
C13 C12 C11 125.4(11) . . ?
O4 C9 C8 111.6(9) . . ?
O4 C9 C10 104.7(9) . . ?
O5 C9 O4 108.3(9) . . ?
O5 C9 C8 107.6(9) . . ?
O5 C9 C10 116.2(9) . . ?
C10 C9 C8 108.5(9) . . ?
C14 C13 H13 121.2 . . ?
C12 C13 C14 117.6(11) . . ?
C12 C13 H13 121.2 . . ?
C15 C16 C11 117.6(10) . . ?
C15 C16 C17 120.4(11) . . ?
C17 C16 C11 122.0(11) . . ?
O2 C4 C5 121.8(10) . . ?
O2 C4 C3 116.1(12) . . ?
C3 C4 C5 122.0(11) . . ?
C12 C11 C16 116.9(11) . . ?
C10 C11 C12 107.5(11) . . ?
C10 C11 C16 135.3(11) . . ?
C16 C15 C14 121.1(10) . . ?
C20 C15 C14 118.9(11) . . ?
C20 C15 C16 120.0(11) . . ?
C1 C6 C5 122.3(11) . . ?
C1 C6 C10 121.8(11) . . ?
C5 C6 C10 115.8(10) . . ?
O7 C20 C15 124.8(11) . . ?
O7 C20 C19 115.8(10) . . ?
C15 C20 C19 119.4(11) . . ?
C6 C1 H1 120.6 . . ?
C6 C1 C2 118.8(11) . . ?
C2 C1 H1 120.6 . . ?
C4 C5 C6 116.4(10) . . ?
C4 C5 C7 120.4(11) . . ?
C6 C5 C7 123.2(11) . . ?
C9 C8 H8A 109.8 . . ?
C9 C8 H8B 109.8 . . ?
H8A C8 H8B 108.2 . . ?
C7 C8 C9 109.6(9) . . ?
C7 C8 H8A 109.8 . . ?
C7 C8 H8B 109.8 . . ?
C11 C10 C9 107.9(10) . . ?
C11 C10 C6 138.3(11) . . ?
C6 C10 C9 113.7(10) . . ?
C4 C3 H3A 120.0 . . ?
C4 C3 C2 119.9(12) . . ?
C2 C3 H3A 120.0 . . ?
C18 C17 C16 118.0(11) . . ?
C18 C17 H17 121.0 . . ?
C16 C17 H17 121.0 . . ?
C18 C19 C20 117.6(10) . . ?
C18 C19 H19 121.2 . . ?
C20 C19 H19 121.2 . . ?
O3 C2 C1 122.4(11) . . ?
O3 C2 C3 117.2(11) . . ?
C3 C2 C1 120.4(11) . . ?
O1 C7 C5 122.4(12) . . ?
O1 C7 C8 119.2(11) . . ?
C5 C7 C8 118.4(11) . . ?

loop_
_geom_bond_atom_site_label_1
_geom_bond_atom_site_label_2
_geom_bond_distance
_geom_bond_site_symmetry_2
_geom_bond_publ_flag
O4 C12 1.326(14) . ?
O4 C9 1.424(14) . ?
O5 H5 0.8400 . ?
O5 C9 1.409(14) . ?
O6 C14 1.265(14) . ?
O7 H7 0.8400 . ?
O7 C20 1.338(15) . ?
O3 H3 0.8400 . ?
O3 C2 1.332(15) . ?
O1 C7 1.238(15) . ?
O9 H9 0.8400 . ?
O9 C18 1.393(13) . ?
O2 H2 0.8400 . ?
O2 C4 1.364(15) . ?
O8 H8C 0.8698 . ?
O8 H8D 0.8700 . ?
O10 H10A 0.8698 . ?
O10 H10B 0.8700 . ?
C14 C13 1.430(16) . ?
C14 C15 1.455(16) . ?
C18 C17 1.355(16) . ?
C18 C19 1.375(17) . ?
C12 C13 1.341(17) . ?
C12 C11 1.450(16) . ?
C9 C8 1.516(15) . ?
C9 C10 1.507(15) . ?
C13 H13 0.9500 . ?
C16 C11 1.482(17) . ?
C16 C15 1.405(17) . ?
C16 C17 1.416(17) . ?
C4 C5 1.410(18) . ?
C4 C3 1.379(17) . ?
C11 C10 1.341(18) . ?
C15 C20 1.387(16) . ?
C6 C1 1.383(16) . ?
C6 C5 1.424(16) . ?
C6 C10 1.495(17) . ?
C20 C19 1.445(17) . ?
C1 H1 0.9500 . ?
C1 C2 1.406(17) . ?
C5 C7 1.442(17) . ?
C8 H8A 0.9900 . ?
C8 H8B 0.9900 . ?
C8 C7 1.515(17) . ?
C3 H3A 0.9500 . ?
C3 C2 1.391(18) . ?
C17 H17 0.9500 . ?
C19 H19 0.9500 . ?

loop_
_geom_hbond_atom_site_label_D
_geom_hbond_atom_site_label_H
_geom_hbond_atom_site_label_A
_geom_hbond_distance_DH
_geom_hbond_distance_HA
_geom_hbond_distance_DA
_geom_hbond_angle_DHA
_geom_hbond_site_symmetry_A
_geom_hbond_publ_flag
O5 H5 O7 0.84 2.11 2.858(12) 149.0 2_666 yes
O7 H7 O6 0.84 1.79 2.521(11) 143.8 . yes
O3 H3 O8 0.84 1.91 2.700(13) 157.4 2_666 yes
O9 H9 O10 0.84 1.83 2.661(13) 168.2 . yes
O2 H2 O1 0.84 1.85 2.581(12) 145.2 . yes
O8 H8C O6 0.87 1.91 2.710(12) 151.7 . yes

loop_
_twin_individual_id
_twin_individual_mass_fraction_refined
1 0.872(4)
2 0.128(4)
